data_4304376
loop_
_publ_author_name
'Jos\'e Ruiz'
'Mar\'ia Dolores Villa'
'Natalia Cutillas'
'Concepci\'on de Haro'
'Delia Bautista'
'Virtudes Moreno'
'Laura Valencia'

_publ_section_title
;
Palladium(II) and Platinum(II) Organometallic Complexes with
4,7-dihydro-5-methyl-7-oxo[1,2,4]triazolo[1,5-a]pyrimidine. Antitumor
Activity of the Platinum Compounds
;
_journal_name_full 'Inorganic Chemistry'
_journal_page_first 4490
_journal_page_last 4505
_journal_paper_doi 10.1021/ic701873b
_journal_volume 47
_journal_year 2008
_chemical_formula_sum 'C78 H92 Cl2 F20 N8 O2 Pd2'
_chemical_formula_weight 1837.30
_chemical_name_systematic
; 
 ? 
;
_space_group_IT_number 2
_symmetry_cell_setting triclinic
_symmetry_space_group_name_Hall '-P 1'
_symmetry_space_group_name_H-M 'P -1'
_atom_sites_solution_hydrogens geom
_atom_sites_solution_primary direct
_atom_sites_solution_secondary difmap
_audit_creation_method SHELXL-97
_cell_angle_alpha 95.718(2)
_cell_angle_beta 108.812(2)
_cell_angle_gamma 110.224(2)
_cell_formula_units_Z 2
_cell_length_a 15.2953(7)
_cell_length_b 17.0706(8)
_cell_length_c 17.9758(8)
_cell_measurement_reflns_used 8217
_cell_measurement_temperature 100(2)
_cell_measurement_theta_max 27.93
_cell_measurement_theta_min 2.23
_cell_volume 4049.4(3)
_computing_cell_refinement 'Bruker SAINT'
_computing_data_collection 'Bruker SMART'
_computing_data_reduction 'Bruker SAINT'
_computing_molecular_graphics 'Bruker SHELXTL'
_computing_publication_material 'Bruker SHELXTL'
_computing_structure_refinement 'SHELXL-97 (Sheldrick, 1997)'
_computing_structure_solution 'SHELXS-97 (Sheldrick, 1990)'
_diffrn_ambient_temperature 100(2)
_diffrn_detector_area_resol_mean 8.26
_diffrn_measured_fraction_theta_full 0.994
_diffrn_measured_fraction_theta_max 0.993
_diffrn_measurement_device_type 'Bruker SMART APEX'
_diffrn_measurement_method \w-scan
_diffrn_radiation_monochromator graphite
_diffrn_radiation_source 'fine-focus sealed tube'
_diffrn_radiation_type MoK\a
_diffrn_radiation_wavelength 0.71073
_diffrn_reflns_av_R_equivalents 0.0186
_diffrn_reflns_av_sigmaI/netI 0.0240
_diffrn_reflns_limit_h_max 19
_diffrn_reflns_limit_h_min -19
_diffrn_reflns_limit_k_max 21
_diffrn_reflns_limit_k_min -21
_diffrn_reflns_limit_l_max 22
_diffrn_reflns_limit_l_min -22
_diffrn_reflns_number 44817
_diffrn_reflns_theta_full 26.00
_diffrn_reflns_theta_max 26.37
_diffrn_reflns_theta_min 1.54
_exptl_absorpt_coefficient_mu 0.607
_exptl_absorpt_correction_T_max 0.8781
_exptl_absorpt_correction_T_min 0.8157
_exptl_absorpt_correction_type multi-scan
_exptl_absorpt_process_details SADABS
_exptl_crystal_colour colourless
_exptl_crystal_density_diffrn 1.507
_exptl_crystal_density_method 'not measured'
_exptl_crystal_description block
_exptl_crystal_F_000 1876
_exptl_crystal_size_max 0.35
_exptl_crystal_size_mid 0.31
_exptl_crystal_size_min 0.22
_refine_diff_density_max 3.202
_refine_diff_density_min -0.926
_refine_diff_density_rms 0.110
_refine_ls_extinction_method none
_refine_ls_goodness_of_fit_ref 1.034
_refine_ls_hydrogen_treatment 'rigid methyls, others riding'
_refine_ls_matrix_type full
_refine_ls_number_parameters 975
_refine_ls_number_reflns 16452
_refine_ls_number_restraints 3
_refine_ls_restrained_S_all 1.034
_refine_ls_R_factor_all 0.0512
_refine_ls_R_factor_gt 0.0463
_refine_ls_shift/su_max 0.001
_refine_ls_shift/su_mean 0.000
_refine_ls_structure_factor_coef Fsqd
_refine_ls_weighting_details 'calc w=1/[\s^2^(Fo^2^)+(0.0775P)^2^+10.0383P] where P=(Fo^2^+2Fc^2^)/3'
_refine_ls_weighting_scheme calc
_refine_ls_wR_factor_gt 0.1332
_refine_ls_wR_factor_ref 0.1377
_reflns_number_gt 14724
_reflns_number_total 16452
_reflns_threshold_expression >2sigma(I)
_cod_data_source_file ic701873b-file001_5.cif
_cod_data_source_block md470s
_cod_database_code 4304376

loop_
_symmetry_equiv_pos_as_xyz
'x, y, z'
'-x, -y, -z'

loop_
_atom_site_label
_atom_site_type_symbol
_atom_site_fract_x
_atom_site_fract_y
_atom_site_fract_z
_atom_site_U_iso_or_equiv
_atom_site_adp_type
_atom_site_occupancy
_atom_site_symmetry_multiplicity
_atom_site_calc_flag
_atom_site_refinement_flags
_atom_site_disorder_assembly
_atom_site_disorder_group
Pd1 Pd 0.220482(17) 0.852527(14) 0.359669(13) 0.01716(7) Uani 1 1 d . . .
Pd2 Pd 0.095297(18) 0.673892(15) 0.189165(14) 0.01980(8) Uani 1 1 d . . .
N4 N 0.2077(2) 0.76049(17) 0.15808(16) 0.0221(6) Uani 1 1 d . . .
N3 N 0.2801(2) 0.88541(17) 0.27019(16) 0.0207(5) Uani 1 1 d . . .
N1 N 0.3831(2) 0.97662(18) 0.22121(18) 0.0255(6) Uani 1 1 d . . .
N14 N 0.3033(2) 0.77422(17) 0.39052(16) 0.0197(5) Uani 1 1 d . . .
N13 N 0.2089(2) 0.64987(17) 0.27601(16) 0.0221(6) Uani 1 1 d . . .
N11 N 0.3027(2) 0.57335(19) 0.31949(19) 0.0288(6) Uani 1 1 d . . .
N7 N 0.6799(2) 0.58162(19) 0.46424(19) 0.0282(6) Uani 1 1 d . . .
N9 N 0.6768(2) 1.0032(2) 0.15253(18) 0.0326(7) Uani 1 1 d . . .
O1 O 0.39055(19) 0.93180(17) 0.07000(15) 0.0316(6) Uani 1 1 d . . .
O2 O 0.46723(19) 0.62888(17) 0.46698(17) 0.0322(6) Uani 1 1 d . . .
F1 F 0.22945(16) 0.96872(13) 0.52422(12) 0.0309(4) Uani 1 1 d . . .
F2 F 0.13228(17) 0.92146(14) 0.62161(12) 0.0333(5) Uani 1 1 d . . .
F3 F 0.01821(17) 0.75259(15) 0.60387(13) 0.0336(5) Uani 1 1 d . . .
F4 F -0.00483(16) 0.63261(13) 0.47953(13) 0.0299(4) Uani 1 1 d . . .
F5 F 0.09272(14) 0.67793(12) 0.38105(11) 0.0237(4) Uani 1 1 d . . .
F6 F 0.32078(15) 1.05386(13) 0.41729(13) 0.0302(4) Uani 1 1 d . . .
F7 F 0.2491(2) 1.17427(14) 0.39510(15) 0.0410(6) Uani 1 1 d . . .
F8 F 0.0470(2) 1.13057(16) 0.32003(16) 0.0459(6) Uani 1 1 d . . .
F9 F -0.08127(18) 0.96110(17) 0.26825(16) 0.0455(6) Uani 1 1 d . . .
F10 F -0.01068(15) 0.83893(14) 0.28703(13) 0.0323(5) Uani 1 1 d . . .
F11 F -0.07170(16) 0.67410(15) 0.26364(14) 0.0373(5) Uani 1 1 d . . .
F12 F -0.2135(2) 0.5470(2) 0.28517(17) 0.0612(8) Uani 1 1 d . . .
F13 F -0.2451(2) 0.3805(2) 0.23352(19) 0.0727(10) Uani 1 1 d . . .
F14 F -0.1287(2) 0.34427(16) 0.16023(17) 0.0629(8) Uani 1 1 d . . .
F15 F 0.01702(19) 0.47152(14) 0.13920(14) 0.0404(5) Uani 1 1 d . . .
F16 F 0.06184(16) 0.84293(13) 0.16837(12) 0.0319(5) Uani 1 1 d . . .
F17 F -0.0883(2) 0.87373(18) 0.06917(17) 0.0546(7) Uani 1 1 d . . .
F18 F -0.2423(2) 0.7467(2) -0.05538(18) 0.0628(8) Uani 1 1 d . . .
F19 F -0.2420(2) 0.58656(18) -0.07871(16) 0.0623(8) Uani 1 1 d . . .
F20 F -0.09782(19) 0.55138(14) 0.02412(14) 0.0439(6) Uani 1 1 d . . .
C41 C 0.1625(2) 0.8260(2) 0.44452(19) 0.0206(6) Uani 1 1 d . . .
C46 C 0.1710(3) 0.8841(2) 0.5088(2) 0.0238(7) Uani 1 1 d . . .
C45 C 0.1231(3) 0.8611(2) 0.5612(2) 0.0260(7) Uani 1 1 d . . .
C44 C 0.0643(3) 0.7761(2) 0.5524(2) 0.0267(7) Uani 1 1 d . . .
C43 C 0.0541(2) 0.7156(2) 0.4900(2) 0.0237(7) Uani 1 1 d . . .
C42 C 0.1034(2) 0.7415(2) 0.43882(19) 0.0213(6) Uani 1 1 d . . .
C51 C 0.1594(3) 0.9397(2) 0.34720(19) 0.0221(6) Uani 1 1 d . . .
C52 C 0.2198(3) 1.0265(2) 0.3759(2) 0.0256(7) Uani 1 1 d . . .
C53 C 0.1850(3) 1.0909(2) 0.3669(2) 0.0300(8) Uani 1 1 d . . .
C54 C 0.0827(3) 1.0686(3) 0.3294(2) 0.0327(8) Uani 1 1 d . . .
C55 C 0.0189(3) 0.9837(3) 0.3029(2) 0.0314(8) Uani 1 1 d . . .
C56 C 0.0576(3) 0.9210(2) 0.3126(2) 0.0263(7) Uani 1 1 d . . .
C21 C -0.0173(3) 0.5801(2) 0.2036(2) 0.0267(7) Uani 1 1 d . . .
C22 C -0.0802(3) 0.5940(3) 0.2381(2) 0.0323(8) Uani 1 1 d . . .
C23 C -0.1560(3) 0.5286(3) 0.2491(2) 0.0435(11) Uani 1 1 d . . .
C24 C -0.1721(3) 0.4444(3) 0.2233(3) 0.0485(12) Uani 1 1 d . . .
C25 C -0.1125(3) 0.4268(3) 0.1866(2) 0.0445(11) Uani 1 1 d . . .
C26 C -0.0371(3) 0.4940(2) 0.1775(2) 0.0329(8) Uani 1 1 d . . .
C31 C -0.0131(3) 0.6944(2) 0.1050(2) 0.0258(7) Uani 1 1 d . . .
C32 C -0.0146(3) 0.7757(2) 0.1104(2) 0.0293(7) Uani 1 1 d . . .
C33 C -0.0901(3) 0.7944(3) 0.0591(3) 0.0403(9) Uani 1 1 d . . .
C34 C -0.1673(3) 0.7299(3) -0.0041(3) 0.0449(10) Uani 1 1 d . . .
C35 C -0.1676(3) 0.6496(3) -0.0154(2) 0.0440(11) Uani 1 1 d . . .
C36 C -0.0917(3) 0.6326(2) 0.0390(2) 0.0337(8) Uani 1 1 d . . .
C3A C 0.2672(2) 0.8425(2) 0.19786(19) 0.0203(6) Uani 1 1 d . . .
C2 C 0.3502(2) 0.9649(2) 0.2797(2) 0.0237(7) Uani 1 1 d . . .
H2 H 0.3741 1.0096 0.3264 0.028 Uiso 1 1 calc R . .
N8 N 0.3285(2) 0.89744(17) 0.16811(17) 0.0222(6) Uani 1 1 d . . .
C7 C 0.3364(2) 0.8765(2) 0.0934(2) 0.0252(7) Uani 1 1 d . . .
C6 C 0.2770(3) 0.7884(2) 0.0555(2) 0.0288(7) Uani 1 1 d . . .
H6 H 0.2790 0.7656 0.0060 0.035 Uiso 1 1 calc R . .
C5 C 0.2165(3) 0.7344(2) 0.0876(2) 0.0267(7) Uani 1 1 d . . .
C8 C 0.1565(3) 0.6414(2) 0.0437(2) 0.0376(9) Uani 1 1 d . . .
H8A H 0.1627 0.6053 0.0825 0.045 Uiso 1 1 calc R . .
H8B H 0.1822 0.6270 0.0032 0.045 Uiso 1 1 calc R . .
H8C H 0.0854 0.6314 0.0168 0.045 Uiso 1 1 calc R . .
C13A C 0.2822(2) 0.6964(2) 0.34836(19) 0.0198(6) Uani 1 1 d . . .
C12 C 0.2267(3) 0.5776(2) 0.2630(2) 0.0287(7) Uani 1 1 d . . .
H12 H 0.1859 0.5329 0.2153 0.034 Uiso 1 1 calc R . .
N18 N 0.3383(2) 0.64949(18) 0.37471(17) 0.0226(6) Uani 1 1 d . . .
C17 C 0.4228(2) 0.6762(2) 0.4480(2) 0.0250(7) Uani 1 1 d . . .
C16 C 0.4441(3) 0.7591(2) 0.4900(2) 0.0258(7) Uani 1 1 d . . .
H16 H 0.5004 0.7847 0.5400 0.031 Uiso 1 1 calc R . .
C15 C 0.3865(2) 0.8049(2) 0.4615(2) 0.0229(6) Uani 1 1 d . . .
C18 C 0.4159(3) 0.8930(2) 0.5088(2) 0.0307(8) Uani 1 1 d . . .
H18A H 0.4156 0.9322 0.4726 0.037 Uiso 1 1 calc R . .
H18B H 0.4836 0.9126 0.5508 0.037 Uiso 1 1 calc R . .
H18C H 0.3678 0.8920 0.5342 0.037 Uiso 1 1 calc R . .
C61 C 0.5818(3) 0.5137(3) 0.4001(3) 0.0346(8) Uani 1 1 d . . .
H61A H 0.5612 0.4619 0.4213 0.042 Uiso 1 1 calc R . .
H61B H 0.5285 0.5361 0.3910 0.042 Uiso 1 1 calc R . .
C62 C 0.5880(3) 0.4876(3) 0.3196(3) 0.0393(9) Uani 1 1 d . . .
H62A H 0.6201 0.5400 0.3027 0.047 Uiso 1 1 calc R . .
H62B H 0.6315 0.4551 0.3264 0.047 Uiso 1 1 calc R . .
C63 C 0.4863(3) 0.4330(3) 0.2536(3) 0.0541(12) Uani 1 1 d . . .
H63A H 0.4433 0.4659 0.2452 0.065 Uiso 1 1 calc R . .
H63B H 0.4531 0.3811 0.2708 0.065 Uiso 1 1 calc R . .
C64 C 0.4960(4) 0.4057(4) 0.1742(3) 0.0723(17) Uani 1 1 d . . .
H64A H 0.5228 0.4566 0.1544 0.087 Uiso 1 1 calc R . .
H64B H 0.4295 0.3668 0.1340 0.087 Uiso 1 1 calc R . .
H64C H 0.5418 0.3761 0.1831 0.087 Uiso 1 1 calc R . .
C65 C 0.6644(3) 0.5870(2) 0.5438(2) 0.0322(8) Uani 1 1 d . . .
H65A H 0.6147 0.6127 0.5403 0.039 Uiso 1 1 calc R . .
H65B H 0.6346 0.5278 0.5503 0.039 Uiso 1 1 calc R . .
C66 C 0.7575(3) 0.6379(2) 0.6183(2) 0.0323(8) Uani 1 1 d . . .
H66A H 0.7921 0.6958 0.6112 0.039 Uiso 1 1 calc R . .
H66B H 0.8045 0.6087 0.6274 0.039 Uiso 1 1 calc R . .
C67 C 0.7273(4) 0.6456(3) 0.6907(3) 0.0442(10) Uani 1 1 d . . .
H67A H 0.6816 0.6760 0.6815 0.053 Uiso 1 1 calc R . .
H67B H 0.6900 0.5873 0.6956 0.053 Uiso 1 1 calc R . .
C68 C 0.8176(5) 0.6935(4) 0.7687(3) 0.0676(16) Uani 1 1 d . . .
H68A H 0.8638 0.6644 0.7774 0.081 Uiso 1 1 calc R . .
H68B H 0.7951 0.6947 0.8139 0.081 Uiso 1 1 calc R . .
H68C H 0.8523 0.7524 0.7654 0.081 Uiso 1 1 calc R . .
C69 C 0.6946(3) 0.6668(2) 0.4390(2) 0.0332(8) Uani 1 1 d . . .
H69A H 0.6605 0.6533 0.3794 0.040 Uiso 1 1 calc R . .
H69B H 0.6588 0.6943 0.4622 0.040 Uiso 1 1 calc R . .
C70 C 0.8005(3) 0.7325(2) 0.4617(2) 0.0309(8) Uani 1 1 d . . .
H70A H 0.8375 0.7084 0.4366 0.037 Uiso 1 1 calc R . .
H70B H 0.8369 0.7481 0.5212 0.037 Uiso 1 1 calc R . .
C71 C 0.7952(3) 0.8125(3) 0.4318(2) 0.0347(8) Uani 1 1 d . . .
H71A H 0.7560 0.7954 0.3727 0.042 Uiso 1 1 calc R . .
H71B H 0.7590 0.8363 0.4579 0.042 Uiso 1 1 calc R . .
C72 C 0.8992(3) 0.8823(3) 0.4497(3) 0.0410(9) Uani 1 1 d . . .
H72A H 0.9385 0.8995 0.5081 0.049 Uiso 1 1 calc R . .
H72B H 0.8915 0.9322 0.4305 0.049 Uiso 1 1 calc R . .
H72C H 0.9343 0.8599 0.4219 0.049 Uiso 1 1 calc R . .
C73 C 0.7675(3) 0.5562(2) 0.4712(2) 0.0255(7) Uani 1 1 d . . .
H73A H 0.7770 0.5543 0.4192 0.031 Uiso 1 1 calc R . .
H73B H 0.8297 0.6009 0.5134 0.031 Uiso 1 1 calc R . .
C74 C 0.7532(3) 0.4699(2) 0.4922(2) 0.0285(7) Uani 1 1 d . . .
H74A H 0.6989 0.4235 0.4458 0.034 Uiso 1 1 calc R . .
H74B H 0.7326 0.4677 0.5391 0.034 Uiso 1 1 calc R . .
C75 C 0.8506(3) 0.4553(2) 0.5126(2) 0.0296(7) Uani 1 1 d . . .
H75A H 0.8789 0.4704 0.4711 0.036 Uiso 1 1 calc R . .
H75B H 0.8346 0.3936 0.5104 0.036 Uiso 1 1 calc R . .
C76 C 0.9304(3) 0.5080(2) 0.5961(2) 0.0325(8) Uani 1 1 d . . .
H76A H 0.9485 0.5694 0.5982 0.039 Uiso 1 1 calc R . .
H76B H 0.9905 0.4955 0.6060 0.039 Uiso 1 1 calc R . .
H76C H 0.9033 0.4930 0.6377 0.039 Uiso 1 1 calc R . .
C81 C 0.6351(3) 1.0690(2) 0.1678(2) 0.0335(8) Uani 1 1 d . A .
H81A H 0.5627 1.0381 0.1572 0.040 Uiso 1 1 calc R . .
H81B H 0.6396 1.1050 0.1281 0.040 Uiso 1 1 calc R . .
C82 C 0.6867(3) 1.1283(3) 0.2524(2) 0.0400(9) Uani 1 1 d . . .
H82A H 0.6891 1.0935 0.2933 0.048 Uiso 1 1 calc R A .
H82B H 0.7568 1.1658 0.2613 0.048 Uiso 1 1 calc R . .
C83 C 0.6294(3) 1.1834(3) 0.2623(3) 0.0453(10) Uani 1 1 d . A .
H83A H 0.5601 1.1455 0.2551 0.054 Uiso 1 1 calc R . .
H83B H 0.6244 1.2158 0.2195 0.054 Uiso 1 1 calc R . .
C84 C 0.6806(4) 1.2468(3) 0.3453(3) 0.0539(12) Uani 1 1 d . . .
H84A H 0.6875 1.2151 0.3879 0.065 Uiso 1 1 calc R A .
H84B H 0.6394 1.2787 0.3498 0.065 Uiso 1 1 calc R . .
H84C H 0.7474 1.2871 0.3511 0.065 Uiso 1 1 calc R . .
C85 C 0.6751(3) 0.9469(3) 0.2131(2) 0.0303(8) Uani 1 1 d . A .
H85A H 0.7002 0.9035 0.1992 0.036 Uiso 1 1 calc R . .
H85B H 0.7231 0.9833 0.2674 0.036 Uiso 1 1 calc R . .
C86 C 0.5738(3) 0.9003(2) 0.2183(2) 0.0300(8) Uani 1 1 d . . .
H86A H 0.5430 0.9415 0.2254 0.036 Uiso 1 1 calc R A .
H86B H 0.5278 0.8558 0.1677 0.036 Uiso 1 1 calc R . .
C87 C 0.5887(3) 0.8588(3) 0.2895(3) 0.0446(11) Uani 1 1 d . A .
H87A H 0.6358 0.9037 0.3395 0.053 Uiso 1 1 calc R . .
H87B H 0.6198 0.8181 0.2819 0.053 Uiso 1 1 calc R . .
C88 C 0.4903(4) 0.8107(4) 0.2998(3) 0.0551(13) Uani 1 1 d . . .
H88A H 0.4565 0.8495 0.3032 0.066 Uiso 1 1 calc R A .
H88B H 0.5049 0.7900 0.3494 0.066 Uiso 1 1 calc R . .
H88C H 0.4464 0.7617 0.2532 0.066 Uiso 1 1 calc R . .
C89A C 0.7872(6) 1.0326(7) 0.1575(5) 0.030(2) Uiso 0.538(15) 1 d P A 1
C90A C 0.8090(6) 1.0920(6) 0.1012(5) 0.0313(19) Uiso 0.538(15) 1 d P A 1
C91A C 0.9219(7) 1.1094(7) 0.1090(6) 0.053(3) Uiso 0.538(15) 1 d P A 1
C92A C 0.9508(9) 1.1602(9) 0.0523(8) 0.069(3) Uiso 0.538(15) 1 d P A 1
C89B C 0.7858(6) 1.0574(7) 0.1661(5) 0.021(2) Uiso 0.462(15) 1 d P A 2
C90B C 0.8031(6) 1.1235(7) 0.1148(5) 0.031(2) Uiso 0.462(15) 1 d P A 2
C91B C 0.9170(7) 1.1512(7) 0.1245(6) 0.040(3) Uiso 0.462(15) 1 d P A 2
C92B C 0.9506(12) 1.2030(12) 0.0687(10) 0.075(4) Uiso 0.462(15) 1 d P A 2
C93 C 0.6092(3) 0.9486(3) 0.0669(2) 0.0360(9) Uani 1 1 d . A .
H93A H 0.5393 0.9219 0.0643 0.043 Uiso 1 1 calc R . .
H93B H 0.6098 0.9871 0.0292 0.043 Uiso 1 1 calc R . .
C94 C 0.6369(3) 0.8783(4) 0.0370(3) 0.0517(12) Uani 1 1 d . . .
H94A H 0.6416 0.8414 0.0760 0.062 Uiso 1 1 calc R A .
H94B H 0.7035 0.9041 0.0332 0.062 Uiso 1 1 calc R . .
C95 C 0.5575(4) 0.8237(4) -0.0461(3) 0.0548(13) Uani 1 1 d . A .
H95A H 0.5486 0.8619 -0.0833 0.066 Uiso 1 1 calc R . .
H95B H 0.5821 0.7839 -0.0682 0.066 Uiso 1 1 calc R . .
C96 C 0.4556(4) 0.7716(3) -0.0431(3) 0.0515(11) Uani 1 1 d . . .
H96A H 0.4648 0.7378 -0.0024 0.062 Uiso 1 1 calc R A .
H96B H 0.4103 0.7329 -0.0962 0.062 Uiso 1 1 calc R . .
H96C H 0.4263 0.8107 -0.0286 0.062 Uiso 1 1 calc R . .
C99 C 0.7151(5) 0.8920(4) 0.8436(4) 0.0725(16) Uiso 1 1 d . . .
H99A H 0.6779 0.9242 0.8585 0.087 Uiso 1 1 calc R . .
H99B H 0.7276 0.8572 0.8836 0.087 Uiso 1 1 calc R . .
Cl1 Cl 0.82987(14) 0.96413(15) 0.84617(12) 0.0950(6) Uani 1 1 d . . .
Cl2 Cl 0.64124(17) 0.82314(11) 0.74582(16) 0.1015(7) Uani 1 1 d . . .
C101 C 0.4944(7) 0.3725(6) 0.8793(6) 0.104(3) Uiso 1 1 d D . .
C102 C 0.4091(7) 0.3350(5) 0.8066(6) 0.105(3) Uiso 1 1 d D . .
H102 H 0.4219 0.3251 0.7589 0.126 Uiso 1 1 calc R . .
C103 C 0.3059(6) 0.3101(5) 0.7954(5) 0.0850(19) Uiso 1 1 d D . .
H103 H 0.2526 0.2807 0.7443 0.102 Uiso 1 1 calc R . .
C104 C 0.2881(7) 0.3318(6) 0.8651(5) 0.101(2) Uiso 1 1 d D . .
H104 H 0.2215 0.3232 0.8603 0.121 Uiso 1 1 calc R . .
C105 C 0.3672(6) 0.3662(5) 0.9421(5) 0.095(2) Uiso 1 1 d D . .
H105 H 0.3527 0.3721 0.9894 0.114 Uiso 1 1 calc R . .
C106 C 0.4689(7) 0.3920(6) 0.9485(6) 0.102(2) Uiso 1 1 d D . .
H106 H 0.5219 0.4227 0.9995 0.123 Uiso 1 1 calc R . .
C107 C 0.5923(5) 0.3822(5) 0.8790(4) 0.0769(17) Uiso 1 1 d . . .

loop_
_atom_site_aniso_label
_atom_site_aniso_U_11
_atom_site_aniso_U_22
_atom_site_aniso_U_33
_atom_site_aniso_U_23
_atom_site_aniso_U_13
_atom_site_aniso_U_12
Pd1 0.01733(13) 0.01518(12) 0.01814(12) 0.00414(9) 0.00568(9) 0.00652(9)
Pd2 0.01933(13) 0.01737(13) 0.01748(12) 0.00394(9) 0.00603(10) 0.00238(10)
N4 0.0220(14) 0.0203(13) 0.0212(13) 0.0045(11) 0.0085(11) 0.0051(11)
N3 0.0191(13) 0.0179(13) 0.0223(13) 0.0035(10) 0.0062(11) 0.0063(11)
N1 0.0229(14) 0.0206(14) 0.0287(15) 0.0062(11) 0.0083(12) 0.0052(11)
N14 0.0179(13) 0.0176(13) 0.0214(13) 0.0050(10) 0.0061(10) 0.0059(10)
N13 0.0249(14) 0.0193(13) 0.0223(13) 0.0055(11) 0.0099(11) 0.0082(11)
N11 0.0345(16) 0.0211(14) 0.0333(16) 0.0045(12) 0.0146(13) 0.0130(13)
N7 0.0271(15) 0.0265(15) 0.0357(16) 0.0098(13) 0.0134(13) 0.0142(12)
N9 0.0237(15) 0.0439(19) 0.0250(15) 0.0148(14) 0.0065(12) 0.0083(14)
O1 0.0267(13) 0.0372(14) 0.0287(13) 0.0157(11) 0.0128(11) 0.0059(11)
O2 0.0269(13) 0.0313(13) 0.0443(15) 0.0159(12) 0.0125(11) 0.0174(11)
F1 0.0387(12) 0.0204(10) 0.0275(10) 0.0006(8) 0.0118(9) 0.0070(9)
F2 0.0422(12) 0.0354(12) 0.0236(10) -0.0001(9) 0.0132(9) 0.0186(10)
F3 0.0396(12) 0.0413(12) 0.0326(11) 0.0135(10) 0.0241(10) 0.0198(10)
F4 0.0310(11) 0.0253(10) 0.0389(11) 0.0115(9) 0.0205(9) 0.0102(9)
F5 0.0262(10) 0.0202(9) 0.0237(9) 0.0030(7) 0.0109(8) 0.0075(8)
F6 0.0275(11) 0.0222(10) 0.0356(11) 0.0015(8) 0.0097(9) 0.0075(8)
F7 0.0586(15) 0.0216(11) 0.0533(14) 0.0096(10) 0.0310(12) 0.0190(10)
F8 0.0627(16) 0.0474(14) 0.0589(16) 0.0262(12) 0.0342(13) 0.0442(13)
F9 0.0326(12) 0.0609(16) 0.0541(15) 0.0187(13) 0.0148(11) 0.0318(12)
F10 0.0229(10) 0.0329(11) 0.0381(12) 0.0073(9) 0.0097(9) 0.0097(9)
F11 0.0281(11) 0.0433(13) 0.0393(12) 0.0081(10) 0.0143(10) 0.0121(10)
F12 0.0352(14) 0.087(2) 0.0535(16) 0.0198(15) 0.0265(13) 0.0050(14)
F13 0.0528(17) 0.0647(19) 0.0577(18) 0.0253(15) 0.0154(14) -0.0230(15)
F14 0.076(2) 0.0222(12) 0.0519(16) 0.0062(11) 0.0081(14) -0.0081(12)
F15 0.0488(14) 0.0250(11) 0.0352(12) -0.0007(9) 0.0117(11) 0.0073(10)
F16 0.0341(11) 0.0281(11) 0.0271(10) 0.0041(8) 0.0058(9) 0.0114(9)
F17 0.0573(17) 0.0499(16) 0.0547(16) 0.0162(13) 0.0054(13) 0.0329(14)
F18 0.0451(15) 0.0679(19) 0.0545(17) 0.0253(15) -0.0073(13) 0.0204(14)
F19 0.0489(16) 0.0515(16) 0.0393(14) 0.0104(12) -0.0153(12) -0.0042(13)
F20 0.0478(14) 0.0275(11) 0.0287(11) 0.0024(9) -0.0014(10) -0.0003(10)
C41 0.0196(15) 0.0225(16) 0.0198(15) 0.0059(12) 0.0061(12) 0.0098(13)
C46 0.0246(16) 0.0206(16) 0.0239(16) 0.0049(13) 0.0066(13) 0.0089(13)
C45 0.0309(18) 0.0297(18) 0.0185(15) 0.0010(13) 0.0075(13) 0.0164(15)
C44 0.0279(17) 0.0357(19) 0.0227(16) 0.0104(14) 0.0123(14) 0.0166(15)
C43 0.0208(16) 0.0230(16) 0.0292(17) 0.0096(13) 0.0097(13) 0.0096(13)
C42 0.0224(16) 0.0250(16) 0.0179(14) 0.0042(12) 0.0065(12) 0.0126(13)
C51 0.0259(16) 0.0251(16) 0.0217(15) 0.0090(13) 0.0116(13) 0.0143(14)
C52 0.0305(18) 0.0261(17) 0.0251(16) 0.0069(13) 0.0134(14) 0.0142(14)
C53 0.044(2) 0.0242(17) 0.0327(18) 0.0095(14) 0.0232(17) 0.0173(16)
C54 0.049(2) 0.037(2) 0.0364(19) 0.0202(17) 0.0265(18) 0.0326(19)
C55 0.0319(19) 0.044(2) 0.0305(18) 0.0139(16) 0.0143(15) 0.0252(17)
C56 0.0294(18) 0.0294(18) 0.0243(16) 0.0084(14) 0.0123(14) 0.0142(15)
C21 0.0241(17) 0.0259(17) 0.0178(15) 0.0071(13) 0.0030(13) 0.0000(14)
C22 0.0234(17) 0.036(2) 0.0239(17) 0.0084(15) 0.0036(14) 0.0009(15)
C23 0.0261(19) 0.059(3) 0.030(2) 0.0155(19) 0.0104(16) -0.0017(18)
C24 0.035(2) 0.045(3) 0.035(2) 0.0161(19) 0.0062(18) -0.0132(19)
C25 0.049(3) 0.027(2) 0.030(2) 0.0078(16) 0.0033(18) -0.0062(18)
C26 0.034(2) 0.0260(18) 0.0218(16) 0.0056(14) 0.0039(15) -0.0006(15)
C31 0.0227(16) 0.0293(18) 0.0200(15) 0.0087(13) 0.0072(13) 0.0043(14)
C32 0.0255(17) 0.0353(19) 0.0228(16) 0.0094(14) 0.0069(14) 0.0088(15)
C33 0.039(2) 0.041(2) 0.039(2) 0.0160(18) 0.0094(18) 0.0171(19)
C34 0.037(2) 0.054(3) 0.036(2) 0.021(2) 0.0017(18) 0.018(2)
C35 0.032(2) 0.046(2) 0.0266(19) 0.0108(17) -0.0054(16) -0.0014(18)
C36 0.034(2) 0.0300(19) 0.0258(18) 0.0097(15) 0.0056(15) 0.0038(16)
C3A 0.0173(15) 0.0218(15) 0.0215(15) 0.0079(12) 0.0068(12) 0.0072(12)
C2 0.0239(16) 0.0179(15) 0.0269(16) 0.0056(13) 0.0083(13) 0.0071(13)
N8 0.0205(13) 0.0197(13) 0.0235(13) 0.0080(11) 0.0073(11) 0.0051(11)
C7 0.0212(16) 0.0320(18) 0.0228(16) 0.0111(14) 0.0079(13) 0.0103(14)
C6 0.0294(18) 0.0328(19) 0.0224(16) 0.0059(14) 0.0126(14) 0.0080(15)
C5 0.0273(17) 0.0284(18) 0.0207(16) 0.0028(13) 0.0088(13) 0.0080(14)
C8 0.046(2) 0.0289(19) 0.0291(19) -0.0016(15) 0.0199(17) 0.0021(17)
C13A 0.0191(15) 0.0190(15) 0.0237(15) 0.0077(12) 0.0100(12) 0.0080(12)
C12 0.0341(19) 0.0208(16) 0.0304(18) 0.0036(14) 0.0133(15) 0.0099(14)
N18 0.0236(14) 0.0204(13) 0.0276(14) 0.0084(11) 0.0117(12) 0.0108(11)
C17 0.0211(16) 0.0268(17) 0.0320(18) 0.0135(14) 0.0124(14) 0.0113(14)
C16 0.0191(16) 0.0269(17) 0.0281(17) 0.0091(14) 0.0048(13) 0.0085(13)
C15 0.0196(15) 0.0228(16) 0.0239(16) 0.0069(13) 0.0065(13) 0.0072(13)
C18 0.0243(17) 0.0245(17) 0.0315(18) 0.0027(14) -0.0001(14) 0.0074(14)
C61 0.0219(17) 0.034(2) 0.047(2) 0.0078(17) 0.0120(16) 0.0115(15)
C62 0.032(2) 0.041(2) 0.042(2) 0.0069(18) 0.0119(17) 0.0139(18)
C63 0.031(2) 0.057(3) 0.061(3) 0.001(2) 0.011(2) 0.011(2)
C64 0.052(3) 0.084(4) 0.054(3) -0.011(3) 0.004(3) 0.018(3)
C65 0.035(2) 0.0310(19) 0.045(2) 0.0141(16) 0.0234(17) 0.0203(16)
C66 0.043(2) 0.0282(18) 0.0359(19) 0.0131(15) 0.0218(17) 0.0181(16)
C67 0.064(3) 0.037(2) 0.049(2) 0.0165(19) 0.035(2) 0.027(2)
C68 0.095(4) 0.065(3) 0.044(3) 0.014(3) 0.037(3) 0.023(3)
C69 0.034(2) 0.0308(19) 0.040(2) 0.0142(16) 0.0130(17) 0.0184(16)
C70 0.0329(19) 0.0327(19) 0.0332(19) 0.0143(15) 0.0147(16) 0.0165(16)
C71 0.038(2) 0.034(2) 0.035(2) 0.0145(16) 0.0125(17) 0.0168(17)
C72 0.044(2) 0.036(2) 0.049(2) 0.0193(19) 0.021(2) 0.0176(19)
C73 0.0233(16) 0.0266(17) 0.0326(18) 0.0104(14) 0.0138(14) 0.0131(14)
C74 0.0288(18) 0.0233(17) 0.0381(19) 0.0081(15) 0.0163(15) 0.0124(14)
C75 0.0334(19) 0.0287(18) 0.0342(19) 0.0086(15) 0.0150(16) 0.0187(15)
C76 0.038(2) 0.0313(19) 0.0321(19) 0.0098(15) 0.0118(16) 0.0188(16)
C81 0.0283(18) 0.0314(19) 0.0316(19) 0.0150(16) 0.0040(15) 0.0063(15)
C82 0.037(2) 0.039(2) 0.032(2) 0.0120(17) 0.0035(17) 0.0094(18)
C83 0.045(2) 0.031(2) 0.044(2) 0.0106(18) 0.0036(19) 0.0094(18)
C84 0.068(3) 0.040(2) 0.044(3) 0.010(2) 0.014(2) 0.018(2)
C85 0.0271(18) 0.038(2) 0.0255(17) 0.0126(15) 0.0081(14) 0.0136(16)
C86 0.0285(18) 0.0332(19) 0.0317(18) 0.0151(15) 0.0119(15) 0.0139(15)
C87 0.037(2) 0.060(3) 0.053(3) 0.039(2) 0.023(2) 0.025(2)
C88 0.049(3) 0.073(3) 0.071(3) 0.053(3) 0.037(3) 0.033(3)
C93 0.0241(18) 0.056(3) 0.0236(17) 0.0119(17) 0.0078(14) 0.0123(17)
C94 0.035(2) 0.084(4) 0.034(2) 0.004(2) 0.0095(18) 0.028(2)
C95 0.043(3) 0.083(4) 0.035(2) 0.002(2) 0.013(2) 0.028(3)
C96 0.055(3) 0.055(3) 0.041(2) 0.010(2) 0.018(2) 0.019(2)
Cl1 0.0722(10) 0.1301(17) 0.0920(12) 0.0547(12) 0.0400(10) 0.0357(11)
Cl2 0.1213(15) 0.0523(9) 0.168(2) 0.0252(11) 0.0907(16) 0.0452(10)

loop_
_atom_type_symbol
_atom_type_description
_atom_type_scat_dispersion_real
_atom_type_scat_dispersion_imag
_atom_type_scat_source
C C 0.0033 0.0016 'International Tables Vol C Tables 4.2.6.8 and 6.1.1.4'
H H 0.0000 0.0000 'International Tables Vol C Tables 4.2.6.8 and 6.1.1.4'
N N 0.0061 0.0033 'International Tables Vol C Tables 4.2.6.8 and 6.1.1.4'
O O 0.0106 0.0060 'International Tables Vol C Tables 4.2.6.8 and 6.1.1.4'
F F 0.0171 0.0103 'International Tables Vol C Tables 4.2.6.8 and 6.1.1.4'
Pd Pd -0.9988 1.0072 'International Tables Vol C Tables 4.2.6.8 and 6.1.1.4'
Cl Cl 0.1484 0.1585 'International Tables Vol C Tables 4.2.6.8 and 6.1.1.4'

loop_
_geom_angle_atom_site_label_1
_geom_angle_atom_site_label_2
_geom_angle_atom_site_label_3
_geom_angle
_geom_angle_site_symmetry_1
_geom_angle_site_symmetry_3
_geom_angle_publ_flag
C51 Pd1 C41 86.02(13) . . ?
C51 Pd1 N3 91.51(11) . . ?
C41 Pd1 N3 177.48(11) . . ?
C51 Pd1 N14 170.80(12) . . ?
C41 Pd1 N14 91.58(11) . . ?
N3 Pd1 N14 90.78(10) . . ?
C31 Pd2 C21 86.58(14) . . ?
C31 Pd2 N4 90.91(12) . . ?
C21 Pd2 N4 171.84(12) . . ?
C31 Pd2 N13 178.77(13) . . ?
C21 Pd2 N13 93.11(12) . . ?
N4 Pd2 N13 89.24(11) . . ?
C3A N4 C5 115.4(3) . . ?
C3A N4 Pd2 126.2(2) . . ?
C5 N4 Pd2 118.2(2) . . ?
C3A N3 C2 103.1(3) . . ?
C3A N3 Pd1 134.5(2) . . ?
C2 N3 Pd1 122.3(2) . . ?
C2 N1 N8 101.4(3) . . ?
C13A N14 C15 115.1(3) . . ?
C13A N14 Pd1 127.0(2) . . ?
C15 N14 Pd1 117.9(2) . . ?
C13A N13 C12 103.4(3) . . ?
C13A N13 Pd2 133.6(2) . . ?
C12 N13 Pd2 122.8(2) . . ?
C12 N11 N18 101.8(3) . . ?
C73 N7 C65 110.3(3) . . ?
C73 N7 C69 112.2(3) . . ?
C65 N7 C69 110.0(3) . . ?
C73 N7 C61 110.6(3) . . ?
C65 N7 C61 106.7(3) . . ?
C69 N7 C61 106.8(3) . . ?
C81 N9 C85 111.3(3) . . ?
C81 N9 C89B 103.9(5) . . ?
C85 N9 C89B 109.2(4) . . ?
C81 N9 C93 106.1(3) . . ?
C85 N9 C93 110.1(3) . . ?
C89B N9 C93 116.0(4) . . ?
C81 N9 C89A 120.3(5) . . ?
C85 N9 C89A 102.2(4) . . ?
C89B N9 C89A 16.6(4) . . ?
C93 N9 C89A 106.5(4) . . ?
C42 C41 C46 113.8(3) . . ?
C42 C41 Pd1 118.9(2) . . ?
C46 C41 Pd1 127.3(2) . . ?
F1 C46 C45 115.5(3) . . ?
F1 C46 C41 120.8(3) . . ?
C45 C46 C41 123.7(3) . . ?
F2 C45 C44 119.0(3) . . ?
F2 C45 C46 120.7(3) . . ?
C44 C45 C46 120.2(3) . . ?
F3 C44 C43 120.7(3) . . ?
F3 C44 C45 120.9(3) . . ?
C43 C44 C45 118.4(3) . . ?
F4 C43 C44 119.2(3) . . ?
F4 C43 C42 121.4(3) . . ?
C44 C43 C42 119.4(3) . . ?
F5 C42 C43 115.7(3) . . ?
F5 C42 C41 119.8(3) . . ?
C43 C42 C41 124.4(3) . . ?
C56 C51 C52 114.3(3) . . ?
C56 C51 Pd1 125.3(3) . . ?
C52 C51 Pd1 120.5(2) . . ?
F6 C52 C53 115.1(3) . . ?
F6 C52 C51 120.4(3) . . ?
C53 C52 C51 124.4(3) . . ?
F7 C53 C54 120.3(3) . . ?
F7 C53 C52 120.9(3) . . ?
C54 C53 C52 118.8(3) . . ?
F8 C54 C55 121.0(4) . . ?
F8 C54 C53 119.8(4) . . ?
C55 C54 C53 119.2(3) . . ?
F9 C55 C54 119.7(3) . . ?
F9 C55 C56 120.4(4) . . ?
C54 C55 C56 119.9(3) . . ?
F10 C56 C51 120.8(3) . . ?
F10 C56 C55 116.0(3) . . ?
C51 C56 C55 123.2(3) . . ?
C22 C21 C26 114.6(3) . . ?
C22 C21 Pd2 124.5(3) . . ?
C26 C21 Pd2 120.9(3) . . ?
F11 C22 C21 120.9(3) . . ?
F11 C22 C23 115.4(4) . . ?
C21 C22 C23 123.6(4) . . ?
F12 C23 C24 119.8(4) . . ?
F12 C23 C22 120.4(4) . . ?
C24 C23 C22 119.8(4) . . ?
F13 C24 C23 120.4(5) . . ?
F13 C24 C25 120.7(5) . . ?
C23 C24 C25 118.9(4) . . ?
F14 C25 C24 119.2(4) . . ?
F14 C25 C26 121.3(5) . . ?
C24 C25 C26 119.5(4) . . ?
F15 C26 C25 116.0(4) . . ?
F15 C26 C21 120.4(3) . . ?
C25 C26 C21 123.6(4) . . ?
C36 C31 C32 113.9(3) . . ?
C36 C31 Pd2 125.6(3) . . ?
C32 C31 Pd2 120.6(3) . . ?
F16 C32 C33 115.7(3) . . ?
F16 C32 C31 119.8(3) . . ?
C33 C32 C31 124.5(4) . . ?
F17 C33 C34 119.8(4) . . ?
F17 C33 C32 121.4(4) . . ?
C34 C33 C32 118.8(4) . . ?
F18 C34 C35 120.5(4) . . ?
F18 C34 C33 119.9(4) . . ?
C35 C34 C33 119.6(4) . . ?
F19 C35 C34 119.8(4) . . ?
F19 C35 C36 120.3(4) . . ?
C34 C35 C36 119.9(4) . . ?
F20 C36 C31 120.5(3) . . ?
F20 C36 C35 116.4(3) . . ?
C31 C36 C35 123.1(4) . . ?
N4 C3A N3 129.5(3) . . ?
N4 C3A N8 122.5(3) . . ?
N3 C3A N8 107.9(3) . . ?
N1 C2 N3 116.6(3) . . ?
C3A N8 N1 111.0(3) . . ?
C3A N8 C7 125.1(3) . . ?
N1 N8 C7 123.9(3) . . ?
O1 C7 N8 120.4(3) . . ?
O1 C7 C6 129.0(3) . . ?
N8 C7 C6 110.6(3) . . ?
C5 C6 C7 122.7(3) . . ?
N4 C5 C6 123.5(3) . . ?
N4 C5 C8 117.3(3) . . ?
C6 C5 C8 119.3(3) . . ?
N14 C13A N13 129.9(3) . . ?
N14 C13A N18 122.7(3) . . ?
N13 C13A N18 107.3(3) . . ?
N11 C12 N13 116.4(3) . . ?
N11 N18 C13A 111.1(3) . . ?
N11 N18 C17 123.9(3) . . ?
C13A N18 C17 125.0(3) . . ?
O2 C17 N18 120.2(3) . . ?
O2 C17 C16 129.1(3) . . ?
N18 C17 C16 110.7(3) . . ?
C15 C16 C17 122.9(3) . . ?
N14 C15 C16 123.6(3) . . ?
N14 C15 C18 117.2(3) . . ?
C16 C15 C18 119.2(3) . . ?
C62 C61 N7 114.7(3) . . ?
C63 C62 C61 113.1(4) . . ?
C62 C63 C64 111.5(4) . . ?
C66 C65 N7 115.7(3) . . ?
C65 C66 C67 109.0(3) . . ?
C68 C67 C66 112.2(4) . . ?
C70 C69 N7 118.7(3) . . ?
C69 C70 C71 108.7(3) . . ?
C72 C71 C70 112.9(3) . . ?
C74 C73 N7 113.7(3) . . ?
C73 C74 C75 110.9(3) . . ?
C74 C75 C76 113.3(3) . . ?
N9 C81 C82 116.0(3) . . ?
C83 C82 C81 110.2(3) . . ?
C82 C83 C84 112.4(4) . . ?
C86 C85 N9 116.3(3) . . ?
C87 C86 C85 109.1(3) . . ?
C86 C87 C88 112.8(3) . . ?
C90A C89A N9 112.6(6) . . ?
C89A C90A C91A 105.6(7) . . ?
C92A C91A C90A 111.7(8) . . ?
N9 C89B C90B 116.9(6) . . ?
C89B C90B C91B 105.2(7) . . ?
C92B C91B C90B 117.3(9) . . ?
C94 C93 N9 116.1(3) . . ?
C93 C94 C95 110.4(4) . . ?
C96 C95 C94 112.9(4) . . ?
Cl1 C99 Cl2 110.5(4) . . ?
C102 C101 C107 119.2(8) . . ?
C102 C101 C106 112.5(8) . . ?
C107 C101 C106 128.1(8) . . ?
C101 C102 C103 128.1(9) . . ?
C104 C103 C102 115.6(8) . . ?
C103 C104 C105 121.2(8) . . ?
C104 C105 C106 119.7(8) . . ?
C105 C106 C101 122.1(9) . . ?

loop_
_geom_bond_atom_site_label_1
_geom_bond_atom_site_label_2
_geom_bond_distance
_geom_bond_site_symmetry_2
_geom_bond_publ_flag
Pd1 C51 2.009(3) . ?
Pd1 C41 2.012(3) . ?
Pd1 N3 2.123(3) . ?
Pd1 N14 2.136(3) . ?
Pd2 C31 2.012(3) . ?
Pd2 C21 2.014(3) . ?
Pd2 N4 2.117(3) . ?
Pd2 N13 2.120(3) . ?
N4 C3A 1.341(4) . ?
N4 C5 1.364(4) . ?
N3 C3A 1.346(4) . ?
N3 C2 1.360(4) . ?
N1 C2 1.308(5) . ?
N1 N8 1.372(4) . ?
N14 C13A 1.338(4) . ?
N14 C15 1.371(4) . ?
N13 C13A 1.348(4) . ?
N13 C12 1.366(4) . ?
N11 C12 1.304(5) . ?
N11 N18 1.370(4) . ?
N7 C73 1.518(4) . ?
N7 C65 1.523(5) . ?
N7 C69 1.530(5) . ?
N7 C61 1.530(5) . ?
N9 C81 1.512(5) . ?
N9 C85 1.524(5) . ?
N9 C89B 1.524(8) . ?
N9 C93 1.526(5) . ?
N9 C89A 1.555(9) . ?
O1 C7 1.232(4) . ?
O2 C17 1.231(4) . ?
F1 C46 1.353(4) . ?
F2 C45 1.356(4) . ?
F3 C44 1.346(4) . ?
F4 C43 1.346(4) . ?
F5 C42 1.351(4) . ?
F6 C52 1.359(4) . ?
F7 C53 1.347(4) . ?
F8 C54 1.350(4) . ?
F9 C55 1.347(4) . ?
F10 C56 1.347(4) . ?
F11 C22 1.346(5) . ?
F12 C23 1.346(5) . ?
F13 C24 1.342(5) . ?
F14 C25 1.350(5) . ?
F15 C26 1.357(5) . ?
F16 C32 1.348(4) . ?
F17 C33 1.338(5) . ?
F18 C34 1.357(5) . ?
F19 C35 1.350(5) . ?
F20 C36 1.350(5) . ?
C41 C42 1.384(5) . ?
C41 C46 1.386(5) . ?
C46 C45 1.378(5) . ?
C45 C44 1.378(5) . ?
C44 C43 1.376(5) . ?
C43 C42 1.382(5) . ?
C51 C56 1.379(5) . ?
C51 C52 1.382(5) . ?
C52 C53 1.380(5) . ?
C53 C54 1.380(6) . ?
C54 C55 1.366(6) . ?
C55 C56 1.391(5) . ?
C21 C22 1.371(5) . ?
C21 C26 1.391(5) . ?
C22 C23 1.388(5) . ?
C23 C24 1.374(7) . ?
C24 C25 1.375(7) . ?
C25 C26 1.384(5) . ?
C31 C36 1.386(5) . ?
C31 C32 1.391(5) . ?
C32 C33 1.383(5) . ?
C33 C34 1.372(6) . ?
C34 C35 1.366(7) . ?
C35 C36 1.394(6) . ?
C3A N8 1.365(4) . ?
N8 C7 1.408(4) . ?
C7 C6 1.415(5) . ?
C6 C5 1.379(5) . ?
C5 C8 1.503(5) . ?
C13A N18 1.375(4) . ?
N18 C17 1.410(4) . ?
C17 C16 1.411(5) . ?
C16 C15 1.383(5) . ?
C15 C18 1.489(5) . ?
C61 C62 1.513(6) . ?
C62 C63 1.511(6) . ?
C63 C64 1.527(8) . ?
C65 C66 1.502(6) . ?
C66 C67 1.523(5) . ?
C67 C68 1.511(8) . ?
C69 C70 1.509(5) . ?
C70 C71 1.534(5) . ?
C71 C72 1.529(6) . ?
C73 C74 1.517(5) . ?
C74 C75 1.529(5) . ?
C75 C76 1.531(5) . ?
C81 C82 1.527(6) . ?
C82 C83 1.522(6) . ?
C83 C84 1.533(6) . ?
C85 C86 1.517(5) . ?
C86 C87 1.516(5) . ?
C87 C88 1.525(6) . ?
C89A C90A 1.535(11) . ?
C90A C91A 1.603(12) . ?
C91A C92A 1.480(16) . ?
C89B C90B 1.534(12) . ?
C90B C91B 1.584(13) . ?
C91B C92B 1.499(18) . ?
C93 C94 1.508(7) . ?
C94 C95 1.531(6) . ?
C95 C96 1.525(7) . ?
C99 Cl1 1.745(7) . ?
C99 Cl2 1.771(7) . ?
C101 C102 1.406(12) . ?
C101 C107 1.452(11) . ?
C101 C106 1.459(12) . ?
C102 C103 1.423(11) . ?
C103 C104 1.407(11) . ?
C104 C105 1.411(11) . ?
C105 C106 1.424(11) . ?

loop_
_geom_hbond_atom_site_label_D
_geom_hbond_atom_site_label_H
_geom_hbond_atom_site_label_A
_geom_hbond_distance_DH
_geom_hbond_distance_HA
_geom_hbond_distance_DA
_geom_hbond_angle_DHA
_geom_hbond_site_symmetry_A
C65 H65A O2 0.99 2.34 3.243(4) 150.8 .
C81 H81A O1 0.99 2.48 3.383(4) 151.5 .
C93 H93A O1 0.99 2.37 3.276(5) 151.5 .
C85 H85B F2 0.99 2.35 3.317(4) 164.5 2_676
C93 H93B O1 0.99 2.36 3.351(5) 174.5 2_675
C73 H73A F12 0.99 2.45 3.442(4) 175.6 1_655
C65 H65B O2 0.99 2.51 3.485(5) 166.7 2_666
